data_1576920
loop_
_publ_author_name
'Wu, Jian-Rong'
'Yang, Yue-Jian'
'Yuan, Hai-Tian'
'Ge, Shi-Jie'
'Qu, Yang-Kun'
'Jiang, Hai-Xiao'
'Liu, Yin'
'Zhou, Dong-Ying'
'Liao, Liang-Sheng'
'Jiang, Zuo-Quan'

_publ_section_title
;
 Ladder-type &#x3c0;-conjugated frameworks with multi-heteroatom
 modulation for narrowband violet-blue multiple-resonance emitters with a
 low CIE <sub><i>y</i></sub> of 0.03.
;
_journal_issue 11
_journal_name_full 'Chemical science'
_journal_page_first 5638
_journal_page_last 5647
_journal_paper_doi 10.1039/d5sc09014h
_journal_volume 17
_journal_year 2026
_chemical_formula_moiety 'C82 H65 B4 F4 N3 O4'
_chemical_formula_sum 'C82 H65 B4 F4 N3 O4'
_chemical_formula_weight 1275.61
_space_group_crystal_system monoclinic
_space_group_IT_number 14
_space_group_name_Hall '-P 2ybc'
_space_group_name_H-M_alt 'P 1 21/c 1'
_atom_sites_solution_hydrogens geom
_atom_sites_solution_primary dual
_audit_creation_date 2025-03-02
_audit_creation_method
;
Olex2 1.5
(compiled 2024.02.16 svn.r378c4104 for OlexSys, GUI svn.r6928)
;
_audit_update_record
;
2025-03-10 deposited with the CCDC.	2026-01-20 downloaded from the CCDC.
;
_cell_angle_alpha 90
_cell_angle_beta 91.372(3)
_cell_angle_gamma 90
_cell_formula_units_Z 4
_cell_length_a 21.1315(8)
_cell_length_b 12.5670(5)
_cell_length_c 32.2663(13)
_cell_measurement_reflns_used 9883
_cell_measurement_temperature 150
_cell_measurement_theta_max 61.434
_cell_measurement_theta_min 2.527
_cell_volume 8566.2(6)
_computing_cell_refinement 'SAINT V8.40A (Bruker, 2019)'
_computing_data_reduction 'SAINT V8.40A (Bruker, 2019)'
_computing_molecular_graphics 'Olex2 1.5 (Dolomanov et al., 2009)'
_computing_publication_material 'Olex2 1.5 (Dolomanov et al., 2009)'
_computing_structure_refinement 'SHELXL 2019/3 (Sheldrick, 2015)'
_computing_structure_solution 'SHELXT 2018/2 (Sheldrick, 2018)'
_diffrn_ambient_temperature 150
_diffrn_measured_fraction_theta_full 0.969
_diffrn_measured_fraction_theta_max 0.969
_diffrn_measurement_device_type 'Bruker d8 venture'
_diffrn_measurement_method '\f and \w scans'
_diffrn_radiation_type CuK\a
_diffrn_radiation_wavelength 1.54178
_diffrn_reflns_av_R_equivalents 0.0966
_diffrn_reflns_av_unetI/netI 0.0724
_diffrn_reflns_Laue_measured_fraction_full 0.969
_diffrn_reflns_Laue_measured_fraction_max 0.969
_diffrn_reflns_limit_h_max 23
_diffrn_reflns_limit_h_min -23
_diffrn_reflns_limit_k_max 12
_diffrn_reflns_limit_k_min -13
_diffrn_reflns_limit_l_max 35
_diffrn_reflns_limit_l_min -33
_diffrn_reflns_number 58324
_diffrn_reflns_point_group_measured_fraction_full 0.969
_diffrn_reflns_point_group_measured_fraction_max 0.969
_diffrn_reflns_theta_full 58.927
_diffrn_reflns_theta_max 58.927
_diffrn_reflns_theta_min 2.740
_diffrn_source_current 1.2
_diffrn_source_power 0.06
_diffrn_source_voltage 50.0
_diffrn_standards_number 0
_exptl_absorpt_coefficient_mu 0.528
_exptl_absorpt_correction_T_max 0.3148
_exptl_absorpt_correction_T_min 0.1650
_exptl_absorpt_correction_type multi-scan
_exptl_absorpt_process_details
;
SADABS-2016/2 (Bruker,2016/2) was used for absorption correction.
wR2(int) was 0.1477 before and 0.1028 after correction.
The Ratio of minimum to maximum transmission is 0.5241.
The \l/2 correction factor is Not present.
;
_exptl_crystal_colour yellow
_exptl_crystal_colour_primary yellow
_exptl_crystal_density_diffrn 0.989
_exptl_crystal_description needle
_exptl_crystal_F_000 2664
_exptl_crystal_size_max 0.08
_exptl_crystal_size_mid 0.03
_exptl_crystal_size_min 0.01
_refine_diff_density_max 0.375
_refine_diff_density_min -0.310
_refine_diff_density_rms 0.079
_refine_ls_extinction_coef 0.00113(18)
_refine_ls_extinction_expression Fc^*^=kFc[1+0.001xFc^2^\l^3^/sin(2\q)]^-1/4^
_refine_ls_extinction_method 'SHELXL-2019/2 (Sheldrick 2019)'
_refine_ls_goodness_of_fit_ref 1.157
_refine_ls_hydrogen_treatment constr
_refine_ls_matrix_type full
_refine_ls_number_parameters 887
_refine_ls_number_reflns 11915
_refine_ls_number_restraints 0
_refine_ls_restrained_S_all 1.157
_refine_ls_R_factor_all 0.1562
_refine_ls_R_factor_gt 0.1153
_refine_ls_shift/su_max 0.010
_refine_ls_shift/su_mean 0.000
_refine_ls_structure_factor_coef Fsqd
_refine_ls_weighting_details 'w=1/[\s^2^(Fo^2^)+(0.2000P)^2^] where P=(Fo^2^+2Fc^2^)/3'
_refine_ls_weighting_scheme calc
_refine_ls_wR_factor_gt 0.3120
_refine_ls_wR_factor_ref 0.3479
_reflns_Friedel_coverage 0.000
_reflns_number_gt 6791
_reflns_number_total 11915
_reflns_threshold_expression 'I > 2\s(I)'
_cod_data_source_file d5sc09014h2.cif
_cod_data_source_block 4f_0m
_cod_database_code 1576920
_shelx_shelxl_version_number 2019/3
_shelx_space_group_comment
;
The symmetry employed for this shelxl refinement is uniquely defined
by the following loop, which should always be used as a source of
symmetry information in preference to the above space-group names.
They are only intended as comments.
;
_shelx_estimated_absorpt_t_max 0.995
_shelx_estimated_absorpt_t_min 0.959
_olex2_refinement_description
;
1. Fixed Uiso
 At 1.2 times of:
  All C(H) groups
 At 1.5 times of:
  All C(H,H,H) groups
2.a Aromatic/amide H refined with riding coordinates:
 C23(H23), C40(H40), C30(H30), C43(H43), C13(H13), C41(H41), C42(H42),
 C16(H16), C2(H2), C37(H37), C5(H5), C34(H34), C6(H6), C78(H78), C35(H35),
 C15(H15), C36(H36), C48(H48), C62(H62), C79(H79), C65(H65), C77(H77), C52(H52),
  C72(H72), C64(H64), C55(H55), C53(H53), C73(H73), C74(H74)
2.b Idealised Me refined as rotating group:
 C18(H18A,H18B,H18C), C20(H20A,H20B,H20C), C19(H19A,H19B,H19C), C8(H8A,H8B,
 H8C), C67(H67A,H67B,H67C), C10(H10A,H10B,H10C), C9(H9A,H9B,H9C), C57(H57A,H57B,
 H57C), C59(H59A,H59B,H59C), C69(H69A,H69B,H69C), C68(H68A,H68B,H68C), C58(H58A,
 H58B,H58C)
;
_smtbx_masks_void_probe_radius 1.2
_smtbx_masks_void_truncation_radius 1.2
_olex2_submission_special_instructions 'No special instructions were received'

loop_
_space_group_symop_operation_xyz
'x, y, z'
'-x, y+1/2, -z+1/2'
'-x, -y, -z'
'x, -y-1/2, z-1/2'

loop_
_atom_site_label
_atom_site_type_symbol
_atom_site_fract_x
_atom_site_fract_y
_atom_site_fract_z
_atom_site_U_iso_or_equiv
_atom_site_adp_type
_atom_site_occupancy
_atom_site_site_symmetry_order
_atom_site_calc_flag
_atom_site_refinement_flags_posn
_atom_site_refinement_flags_adp
_atom_site_refinement_flags_occupancy
_atom_site_disorder_assembly
_atom_site_disorder_group
F001 F 0.53666(16) 0.4576(2) 0.76603(12) 0.0861(11) Uani 1 1 d . . . . .
F002 F 0.42418(19) 0.2450(3) 0.85553(14) 0.0896(11) Uani 1 1 d . . . . .
O1 O 0.60187(16) 0.4221(3) 0.93878(12) 0.0680(11) Uani 1 1 d . . . . .
O2 O 0.44324(17) 0.6917(3) 0.94175(12) 0.0684(11) Uani 1 1 d . . . . .
O3 O 0.14975(17) 0.6835(3) 0.67252(13) 0.0720(11) Uani 1 1 d . . . . .
F006 F 0.41696(19) 0.4481(3) 0.67029(14) 0.1001(12) Uani 1 1 d . . . . .
O4 O 0.21469(19) 0.4123(3) 0.57875(14) 0.0884(14) Uani 1 1 d . . . . .
F008 F 0.2722(2) 0.2207(3) 0.73092(19) 0.1270(18) Uani 1 1 d . . . . .
N009 N 0.2879(2) 0.7145(3) 0.81038(15) 0.0668(13) Uani 1 1 d . . . . .
N00A N 0.4515(2) 0.4487(3) 0.82890(15) 0.0639(12) Uani 1 1 d . . . . .
N00B N 0.3061(2) 0.4270(3) 0.71210(15) 0.0700(14) Uani 1 1 d . . . . .
C25 C 0.4492(2) 0.5831(4) 0.88381(18) 0.0597(14) Uani 1 1 d . . . . .
C24 C 0.4754(2) 0.4905(4) 0.86731(18) 0.0623(15) Uani 1 1 d . . . . .
C22 C 0.5514(2) 0.4755(4) 0.92246(18) 0.0620(15) Uani 1 1 d . . . . .
C81 C 0.4818(3) 0.3555(4) 0.8116(2) 0.0623(15) Uani 1 1 d . . . . .
C82 C 0.4733(2) 0.6111(4) 0.92315(19) 0.0635(15) Uani 1 1 d . . . . .
C11 C 0.5154(2) 0.6935(4) 1.00350(18) 0.0622(14) Uani 1 1 d . . . . .
C12 C 0.4632(3) 0.7325(4) 0.97946(17) 0.0600(14) Uani 1 1 d . . . . .
C38 C 0.2227(3) 0.7305(4) 0.80105(19) 0.0647(15) Uani 1 1 d . . . . .
C3 C 0.6306(3) 0.4536(4) 0.97706(19) 0.0677(16) Uani 1 1 d . . . . .
C45 C 0.1838(2) 0.5943(4) 0.6632(2) 0.0695(16) Uani 1 1 d . . . . .
C23 C 0.5260(2) 0.4377(4) 0.88594(18) 0.0623(14) Uani 1 1 d . . . . .
H23 H 0.542962 0.375784 0.873485 0.075 Uiso 1 1 calc R U . . .
C21 C 0.5253(2) 0.5609(4) 0.94312(18) 0.0664(16) Uani 1 1 d . . . . .
C33 C 0.3231(2) 0.7921(4) 0.8325(2) 0.0710(17) Uani 1 1 d . . . . .
C40 C 0.1272(3) 0.6938(4) 0.76080(19) 0.0657(15) Uani 1 1 d . . . . .
H40 H 0.105703 0.661957 0.737765 0.079 Uiso 1 1 calc R U . . .
C39 C 0.1945(3) 0.6811(4) 0.7651(2) 0.0729(18) Uani 1 1 d . . . . .
C76 C 0.5220(3) 0.3609(4) 0.7809(2) 0.0660(15) Uani 1 1 d . . . . .
C30 C 0.3787(2) 0.4369(4) 0.77116(18) 0.0663(16) Uani 1 1 d . . . . .
H30 H 0.399785 0.374920 0.761760 0.080 Uiso 1 1 calc R U . . .
C43 C 0.1868(3) 0.7850(4) 0.8287(2) 0.0711(17) Uani 1 1 d . . . . .
H43 H 0.207537 0.816855 0.851969 0.085 Uiso 1 1 calc R U . . .
C26 C 0.3720(2) 0.5852(4) 0.81976(19) 0.0641(15) Uani 1 1 d . . . . .
C13 C 0.4267(3) 0.8173(4) 0.99271(19) 0.0674(15) Uani 1 1 d . . . . .
H13 H 0.391975 0.840832 0.975852 0.081 Uiso 1 1 calc R U . . .
C70 C 0.3424(2) 0.3343(4) 0.70017(19) 0.0660(16) Uani 1 1 d . . . . .
C80 C 0.4651(3) 0.2515(4) 0.8254(2) 0.0677(16) Uani 1 1 d . . . . .
C27 C 0.3191(2) 0.6200(4) 0.79779(18) 0.0626(14) Uani 1 1 d . . . . .
C4 C 0.6095(3) 0.5361(4) 1.0010(2) 0.0704(17) Uani 1 1 d . . . . .
C31 C 0.3997(2) 0.4906(4) 0.8074(2) 0.0682(16) Uani 1 1 d . . . . .
C49 C 0.2611(2) 0.4679(4) 0.6844(2) 0.0707(17) Uani 1 1 d . . . . .
C41 C 0.0926(3) 0.7508(4) 0.7890(2) 0.0744(17) Uani 1 1 d . . . . .
H41 H 0.048295 0.759327 0.784302 0.089 Uiso 1 1 calc R U . . .
C29 C 0.3260(2) 0.4778(4) 0.74958(19) 0.0677(16) Uani 1 1 d . . . . .
C42 C 0.1212(3) 0.7962(4) 0.8243(2) 0.0712(16) Uani 1 1 d . . . . .
H42 H 0.097258 0.832793 0.844355 0.085 Uiso 1 1 calc R U . . .
C32 C 0.3765(3) 0.7634(4) 0.8590(2) 0.0714(16) Uani 1 1 d . . . . .
C60 C 0.0975(3) 0.6958(4) 0.6035(2) 0.0723(17) Uani 1 1 d . . . . .
C44 C 0.2244(3) 0.5589(4) 0.6946(2) 0.0702(16) Uani 1 1 d . . . . .
C46 C 0.1769(3) 0.5511(4) 0.6247(2) 0.0739(17) Uani 1 1 d . . . . .
C16 C 0.5265(3) 0.7496(5) 1.0412(2) 0.0793(19) Uani 1 1 d . . . . .
H16 H 0.561486 0.727906 1.058185 0.095 Uiso 1 1 calc R U . . .
C1 C 0.7179(3) 0.4098(4) 1.0233(2) 0.0709(16) Uani 1 1 d . . . . .
C28 C 0.2933(3) 0.5701(4) 0.76122(19) 0.0693(16) Uani 1 1 d . . . . .
C2 C 0.6832(3) 0.3875(4) 0.9862(2) 0.0753(18) Uani 1 1 d . . . . .
H2 H 0.694782 0.330994 0.968349 0.090 Uiso 1 1 calc R U . . .
C71 C 0.3993(3) 0.3470(5) 0.6803(2) 0.0722(17) Uani 1 1 d . . . . .
C37 C 0.4085(3) 0.8476(4) 0.8784(2) 0.0702(16) Uani 1 1 d . . . . .
H37 H 0.444229 0.831933 0.895799 0.084 Uiso 1 1 calc R U . . .
C14 C 0.4399(3) 0.8683(4) 1.0302(2) 0.0715(16) Uani 1 1 d . . . . .
C61 C 0.1077(3) 0.7325(4) 0.6436(2) 0.0730(17) Uani 1 1 d . . . . .
C5 C 0.6460(3) 0.5527(5) 1.0370(2) 0.0793(19) Uani 1 1 d . . . . .
H5 H 0.634017 0.608405 1.055050 0.095 Uiso 1 1 calc R U . . .
C34 C 0.3068(3) 0.8991(4) 0.8274(2) 0.0767(18) Uani 1 1 d . . . . .
H34 H 0.271274 0.917451 0.810282 0.092 Uiso 1 1 calc R U . . .
C47 C 0.2145(3) 0.4616(5) 0.6165(2) 0.0745(17) Uani 1 1 d . . . . .
C7 C 0.7761(3) 0.3412(4) 1.0344(2) 0.0712(17) Uani 1 1 d . . . . .
C51 C 0.1350(3) 0.5347(4) 0.5485(2) 0.0754(18) Uani 1 1 d . . . . .
C6 C 0.6985(3) 0.4926(5) 1.0478(2) 0.0797(18) Uani 1 1 d . . . . .
H6 H 0.721660 0.508785 1.072573 0.096 Uiso 1 1 calc R U . . .
C78 C 0.5341(4) 0.1722(5) 0.7782(2) 0.0815(19) Uani 1 1 d . . . . .
H78 H 0.552617 0.110436 0.766574 0.098 Uiso 1 1 calc R U . . .
C35 C 0.3417(3) 0.9794(4) 0.8471(2) 0.0788(18) Uani 1 1 d . . . . .
H35 H 0.331587 1.052169 0.842400 0.095 Uiso 1 1 calc R U . . .
C15 C 0.4915(3) 0.8305(4) 1.05441(19) 0.0680(16) Uani 1 1 d . . . . .
H15 H 0.501442 0.862831 1.080371 0.082 Uiso 1 1 calc R U . . .
C36 C 0.3910(3) 0.9513(5) 0.8735(2) 0.082(2) Uani 1 1 d . . . . .
H36 H 0.413172 1.005101 0.888558 0.098 Uiso 1 1 calc R U . . .
C48 C 0.2556(3) 0.4181(5) 0.6445(2) 0.0811(19) Uani 1 1 d . . . . .
H48 H 0.279932 0.356984 0.638002 0.097 Uiso 1 1 calc R U . . .
C62 C 0.0764(3) 0.8167(4) 0.6615(2) 0.0734(17) Uani 1 1 d . . . . .
H62 H 0.083985 0.833902 0.689842 0.088 Uiso 1 1 calc R U . . .
C79 C 0.4918(4) 0.1619(4) 0.8093(3) 0.086(2) Uani 1 1 d . . . . .
H79 H 0.481126 0.093563 0.819665 0.103 Uiso 1 1 calc R U . . .
C17 C 0.4003(3) 0.9607(5) 1.0450(2) 0.0754(17) Uani 1 1 d . . . . .
C50 C 0.1785(3) 0.4541(5) 0.5453(2) 0.0762(18) Uani 1 1 d . . . . .
C75 C 0.3266(3) 0.2340(5) 0.7106(3) 0.094(2) Uani 1 1 d . . . . .
C63 C 0.0330(3) 0.8767(5) 0.6373(2) 0.087(2) Uani 1 1 d . . . . .
C18 C 0.4404(3) 1.0483(5) 1.0642(3) 0.095(2) Uani 1 1 d . . . . .
H18A H 0.413077 1.107330 1.072437 0.142 Uiso 1 1 calc R U . . .
H18B H 0.470766 1.073702 1.043985 0.142 Uiso 1 1 calc R U . . .
H18C H 0.463309 1.020682 1.088698 0.142 Uiso 1 1 calc R U . . .
C65 C 0.0565(3) 0.7582(5) 0.5795(2) 0.090(2) Uani 1 1 d . . . . .
H65 H 0.050190 0.741270 0.550959 0.108 Uiso 1 1 calc R U . . .
C77 C 0.5501(3) 0.2705(5) 0.7635(2) 0.085(2) Uani 1 1 d . . . . .
H77 H 0.579630 0.277545 0.741903 0.102 Uiso 1 1 calc R U . . .
C52 C 0.0988(3) 0.5566(5) 0.5112(2) 0.092(2) Uani 1 1 d . . . . .
H52 H 0.066507 0.609259 0.511511 0.111 Uiso 1 1 calc R U . . .
C72 C 0.4378(3) 0.2637(6) 0.6707(2) 0.089(2) Uani 1 1 d . . . . .
H72 H 0.476138 0.274605 0.656509 0.107 Uiso 1 1 calc R U . . .
C64 C 0.0241(4) 0.8458(6) 0.5961(2) 0.099(2) Uani 1 1 d . . . . .
H64 H -0.004516 0.884824 0.578806 0.118 Uiso 1 1 calc R U . . .
C54 C 0.1564(3) 0.4220(5) 0.4722(2) 0.092(2) Uani 1 1 d . . . . .
C55 C 0.1903(3) 0.3976(6) 0.5091(2) 0.097(2) Uani 1 1 d . . . . .
H55 H 0.221244 0.342626 0.509347 0.117 Uiso 1 1 calc R U . . .
C53 C 0.1099(4) 0.5034(6) 0.4757(3) 0.107(3) Uani 1 1 d . . . . .
H53 H 0.085271 0.521320 0.451644 0.128 Uiso 1 1 calc R U . . .
C66 C 0.0001(4) 0.9717(5) 0.6542(3) 0.103(3) Uani 1 1 d . . . . .
B1 B 0.5513(3) 0.6003(4) 0.9850(2) 0.0641(18) Uani 1 1 d . . . . .
B3 B 0.3983(3) 0.6446(5) 0.8566(2) 0.0662(18) Uani 1 1 d . . . . .
C56 C 0.1686(4) 0.3703(7) 0.4325(3) 0.111(3) Uani 1 1 d . . . . .
C73 C 0.4189(4) 0.1633(6) 0.6823(3) 0.108(3) Uani 1 1 d . . . . .
H73 H 0.444891 0.104208 0.675735 0.130 Uiso 1 1 calc R U . . .
B4 B 0.2352(3) 0.6079(5) 0.7390(2) 0.0688(19) Uani 1 1 d . . . . .
C74 C 0.3652(5) 0.1460(6) 0.7026(3) 0.111(3) Uani 1 1 d . . . . .
H74 H 0.353761 0.076507 0.711283 0.133 Uiso 1 1 calc R U . . .
B5 B 0.1339(3) 0.5947(5) 0.5895(2) 0.071(2) Uani 1 1 d . . . . .
C20 C 0.3577(4) 0.9136(7) 1.0777(3) 0.131(3) Uani 1 1 d . . . . .
H20A H 0.383859 0.882932 1.100135 0.197 Uiso 1 1 calc R U . . .
H20B H 0.331092 0.857944 1.065078 0.197 Uiso 1 1 calc R U . . .
H20C H 0.330770 0.969712 1.088841 0.197 Uiso 1 1 calc R U . . .
C19 C 0.3592(4) 1.0129(6) 1.0105(3) 0.121(3) Uani 1 1 d . . . . .
H19A H 0.334834 1.071577 1.022216 0.181 Uiso 1 1 calc R U . . .
H19B H 0.330101 0.959934 0.998485 0.181 Uiso 1 1 calc R U . . .
H19C H 0.386552 1.040463 0.988873 0.181 Uiso 1 1 calc R U . . .
C8 C 0.8190(5) 0.3356(9) 1.0001(4) 0.148(4) Uani 1 1 d . . . . .
H8A H 0.798008 0.299363 0.976629 0.221 Uiso 1 1 calc R U . . .
H8B H 0.856984 0.295922 1.008653 0.221 Uiso 1 1 calc R U . . .
H8C H 0.830881 0.407754 0.991790 0.221 Uiso 1 1 calc R U . . .
C67 C -0.0027(6) 0.9658(8) 0.7021(3) 0.151(4) Uani 1 1 d . . . . .
H67A H -0.003333 0.891074 0.710821 0.226 Uiso 1 1 calc R U . . .
H67B H -0.041107 1.001418 0.711379 0.226 Uiso 1 1 calc R U . . .
H67C H 0.034593 1.001039 0.714427 0.226 Uiso 1 1 calc R U . . .
C10 C 0.7530(5) 0.2254(6) 1.0454(4) 0.140(4) Uani 1 1 d . . . . .
H10A H 0.736550 0.224944 1.073543 0.209 Uiso 1 1 calc R U . . .
H10B H 0.788683 0.175839 1.043879 0.209 Uiso 1 1 calc R U . . .
H10C H 0.719536 0.203605 1.025665 0.209 Uiso 1 1 calc R U . . .
C9 C 0.8136(4) 0.3835(7) 1.0710(3) 0.139(4) Uani 1 1 d . . . . .
H9A H 0.824802 0.457937 1.065959 0.209 Uiso 1 1 calc R U . . .
H9B H 0.852235 0.341267 1.074905 0.209 Uiso 1 1 calc R U . . .
H9C H 0.788078 0.378707 1.095872 0.209 Uiso 1 1 calc R U . . .
C57 C 0.1098(5) 0.3166(8) 0.4151(3) 0.136(4) Uani 1 1 d . . . . .
H57A H 0.101751 0.251446 0.430825 0.205 Uiso 1 1 calc R U . . .
H57B H 0.115996 0.298671 0.385941 0.205 Uiso 1 1 calc R U . . .
H57C H 0.073634 0.364835 0.417317 0.205 Uiso 1 1 calc R U . . .
C59 C 0.1869(7) 0.4626(9) 0.3989(3) 0.158(5) Uani 1 1 d . . . . .
H59A H 0.157813 0.522924 0.401462 0.236 Uiso 1 1 calc R U . . .
H59B H 0.183285 0.433394 0.370782 0.236 Uiso 1 1 calc R U . . .
H59C H 0.230383 0.486676 0.404359 0.236 Uiso 1 1 calc R U . . .
C69 C -0.0626(6) 0.9830(11) 0.6369(5) 0.221(9) Uani 1 1 d . . . . .
H69A H -0.060327 1.008309 0.608286 0.331 Uiso 1 1 calc R U . . .
H69B H -0.086191 1.034336 0.653382 0.331 Uiso 1 1 calc R U . . .
H69C H -0.084105 0.913916 0.637340 0.331 Uiso 1 1 calc R U . . .
C68 C 0.0391(9) 1.0727(7) 0.6459(5) 0.240(9) Uani 1 1 d . . . . .
H68A H 0.054994 1.070293 0.617611 0.360 Uiso 1 1 calc R U . . .
H68B H 0.074883 1.076283 0.665724 0.360 Uiso 1 1 calc R U . . .
H68C H 0.012286 1.135612 0.649048 0.360 Uiso 1 1 calc R U . . .
C58 C 0.2226(7) 0.3001(12) 0.4341(4) 0.220(8) Uani 1 1 d . . . . .
H58A H 0.258037 0.335544 0.448495 0.329 Uiso 1 1 calc R U . . .
H58B H 0.234656 0.282064 0.405800 0.329 Uiso 1 1 calc R U . . .
H58C H 0.211634 0.234936 0.448979 0.329 Uiso 1 1 calc R U . . .

loop_
_atom_site_aniso_label
_atom_site_aniso_U_11
_atom_site_aniso_U_22
_atom_site_aniso_U_33
_atom_site_aniso_U_23
_atom_site_aniso_U_13
_atom_site_aniso_U_12
F001 0.081(2) 0.0639(19) 0.113(3) 0.0060(18) -0.004(2) 0.0054(15)
F002 0.097(3) 0.070(2) 0.101(3) -0.0046(19) -0.016(2) -0.0163(18)
O1 0.062(2) 0.0573(19) 0.083(3) -0.0059(18) -0.028(2) -0.0019(16)
O2 0.068(2) 0.060(2) 0.076(3) -0.0070(18) -0.023(2) -0.0004(17)
O3 0.065(2) 0.060(2) 0.090(3) -0.0065(19) -0.028(2) 0.0075(17)
F006 0.099(3) 0.089(2) 0.112(3) 0.009(2) -0.014(2) -0.005(2)
O4 0.072(2) 0.090(3) 0.102(3) -0.036(2) -0.038(2) 0.015(2)
F008 0.089(3) 0.085(3) 0.209(5) -0.042(3) 0.033(3) -0.026(2)
N009 0.058(2) 0.058(2) 0.083(3) -0.016(2) -0.022(2) -0.0014(19)
N00A 0.060(2) 0.050(2) 0.080(3) -0.010(2) -0.026(2) 0.0007(18)
N00B 0.060(3) 0.070(3) 0.078(3) -0.020(2) -0.024(2) 0.010(2)
C25 0.058(3) 0.045(3) 0.075(4) -0.007(2) -0.021(3) -0.007(2)
C24 0.058(3) 0.050(3) 0.077(4) -0.006(3) -0.019(3) -0.011(2)
C22 0.064(3) 0.047(3) 0.075(4) -0.001(2) -0.017(3) -0.014(2)
C81 0.063(3) 0.046(3) 0.077(4) 0.001(3) -0.021(3) -0.003(2)
C82 0.060(3) 0.051(3) 0.079(4) -0.004(3) -0.009(3) -0.003(2)
C11 0.062(3) 0.049(3) 0.075(4) -0.002(3) -0.014(3) -0.013(2)
C12 0.075(3) 0.042(3) 0.062(3) -0.003(2) -0.018(3) -0.017(2)
C38 0.070(3) 0.050(3) 0.073(4) -0.008(3) -0.018(3) 0.004(2)
C3 0.072(3) 0.052(3) 0.078(4) -0.008(3) -0.027(3) -0.010(2)
C45 0.051(3) 0.062(3) 0.094(5) -0.016(3) -0.016(3) -0.004(2)
C23 0.058(3) 0.058(3) 0.070(4) -0.001(3) -0.017(3) -0.009(2)
C21 0.063(3) 0.051(3) 0.084(4) 0.001(3) -0.034(3) -0.013(2)
C33 0.057(3) 0.059(3) 0.096(5) -0.011(3) -0.024(3) -0.001(2)
C40 0.058(3) 0.062(3) 0.076(4) -0.002(3) -0.012(3) -0.004(2)
C39 0.071(3) 0.046(3) 0.100(5) -0.009(3) -0.035(3) -0.002(2)
C76 0.063(3) 0.051(3) 0.083(4) 0.003(3) -0.004(3) 0.003(2)
C30 0.060(3) 0.058(3) 0.080(4) -0.023(3) -0.020(3) 0.003(2)
C43 0.067(3) 0.057(3) 0.089(4) -0.007(3) -0.021(3) 0.002(3)
C26 0.048(3) 0.055(3) 0.088(4) -0.012(3) -0.018(3) -0.004(2)
C13 0.063(3) 0.064(3) 0.074(4) 0.000(3) -0.012(3) -0.017(3)
C70 0.054(3) 0.054(3) 0.089(4) -0.025(3) -0.019(3) 0.006(2)
C80 0.073(4) 0.054(3) 0.076(4) -0.004(3) -0.008(3) -0.001(3)
C27 0.057(3) 0.055(3) 0.075(4) -0.008(3) -0.009(3) -0.009(2)
C4 0.062(3) 0.055(3) 0.093(5) 0.003(3) -0.025(3) -0.002(2)
C31 0.057(3) 0.056(3) 0.089(4) -0.010(3) -0.028(3) -0.001(2)
C49 0.053(3) 0.063(3) 0.095(5) -0.022(3) -0.027(3) 0.005(2)
C41 0.064(3) 0.067(3) 0.092(5) 0.005(3) -0.013(3) 0.007(3)
C29 0.060(3) 0.059(3) 0.083(4) -0.025(3) -0.025(3) 0.001(2)
C42 0.068(3) 0.060(3) 0.085(4) 0.003(3) -0.020(3) 0.007(2)
C32 0.065(3) 0.060(3) 0.088(4) -0.007(3) -0.020(3) -0.005(2)
C60 0.061(3) 0.064(3) 0.092(5) -0.002(3) -0.014(3) 0.003(2)
C44 0.063(3) 0.066(3) 0.080(4) -0.019(3) -0.019(3) 0.009(2)
C46 0.065(3) 0.066(3) 0.089(5) -0.017(3) -0.024(3) -0.001(3)
C16 0.084(4) 0.064(3) 0.088(5) 0.003(3) -0.029(4) -0.018(3)
C1 0.069(3) 0.059(3) 0.083(4) -0.005(3) -0.025(3) -0.006(3)
C28 0.062(3) 0.069(3) 0.076(4) -0.019(3) -0.021(3) 0.003(3)
C2 0.065(3) 0.062(3) 0.098(5) -0.002(3) -0.030(3) -0.006(3)
C71 0.066(4) 0.071(4) 0.078(4) -0.005(3) -0.019(3) 0.002(3)
C37 0.063(3) 0.050(3) 0.096(5) -0.010(3) -0.017(3) -0.005(2)
C14 0.076(3) 0.059(3) 0.079(4) -0.012(3) -0.011(3) -0.011(3)
C61 0.062(3) 0.064(3) 0.091(4) -0.006(3) -0.036(3) 0.003(3)
C5 0.066(3) 0.070(3) 0.100(5) -0.021(3) -0.030(4) -0.003(3)
C34 0.072(3) 0.059(3) 0.097(5) -0.003(3) -0.029(3) -0.004(3)
C47 0.057(3) 0.079(4) 0.086(5) -0.024(3) -0.019(3) -0.003(3)
C7 0.061(3) 0.064(3) 0.087(5) -0.010(3) -0.026(3) 0.002(2)
C51 0.065(3) 0.063(3) 0.096(5) -0.007(3) -0.028(3) -0.004(3)
C6 0.075(4) 0.085(4) 0.078(4) 0.009(3) -0.025(3) -0.003(3)
C78 0.095(5) 0.062(4) 0.087(5) -0.011(3) -0.021(4) 0.013(3)
C35 0.091(4) 0.054(3) 0.090(5) 0.009(3) -0.016(4) -0.004(3)
C15 0.083(4) 0.047(3) 0.073(4) -0.010(3) -0.018(3) -0.002(3)
C36 0.071(3) 0.066(3) 0.107(5) -0.009(3) -0.031(4) -0.013(3)
C48 0.053(3) 0.083(4) 0.105(5) -0.022(4) -0.025(3) 0.014(3)
C62 0.073(3) 0.065(3) 0.082(4) -0.002(3) -0.022(3) 0.004(3)
C79 0.104(5) 0.049(3) 0.103(6) -0.013(3) -0.036(5) 0.008(3)
C17 0.063(3) 0.077(4) 0.086(5) -0.014(3) -0.016(3) -0.001(3)
C50 0.059(3) 0.086(4) 0.082(4) -0.032(3) -0.020(3) -0.005(3)
C75 0.079(4) 0.056(4) 0.147(7) -0.012(4) -0.026(5) -0.002(3)
C63 0.083(4) 0.061(3) 0.115(6) 0.002(3) -0.025(4) 0.007(3)
C18 0.088(4) 0.066(3) 0.130(6) -0.030(4) -0.021(4) -0.004(3)
C65 0.105(5) 0.078(4) 0.086(5) -0.005(3) -0.023(4) 0.013(4)
C77 0.073(4) 0.088(5) 0.093(5) -0.023(4) -0.012(4) 0.015(3)
C52 0.092(4) 0.085(4) 0.098(5) -0.022(4) -0.039(4) -0.009(3)
C72 0.064(3) 0.108(5) 0.095(5) -0.016(4) -0.024(4) 0.016(4)
C64 0.113(5) 0.093(5) 0.088(5) -0.017(4) -0.039(4) 0.014(4)
C54 0.084(4) 0.089(4) 0.103(6) -0.026(4) -0.038(4) -0.001(3)
C55 0.077(4) 0.105(5) 0.108(6) -0.024(4) -0.031(4) 0.012(3)
C53 0.092(5) 0.111(5) 0.116(7) -0.015(5) -0.038(5) 0.000(4)
C66 0.129(6) 0.065(4) 0.113(6) -0.020(4) -0.041(5) 0.021(4)
B1 0.065(3) 0.045(3) 0.080(5) 0.004(3) -0.027(3) -0.011(3)
B3 0.053(3) 0.055(3) 0.089(5) 0.000(3) -0.017(3) -0.003(3)
C56 0.098(5) 0.111(6) 0.123(7) -0.039(5) -0.039(5) -0.004(4)
C73 0.085(5) 0.085(5) 0.155(8) -0.014(5) -0.010(5) 0.025(4)
B4 0.055(3) 0.062(3) 0.088(5) -0.015(3) -0.024(4) 0.002(3)
C74 0.118(6) 0.071(4) 0.144(8) -0.033(4) 0.011(6) 0.000(4)
B5 0.063(4) 0.059(3) 0.090(5) -0.002(3) -0.027(4) -0.013(3)
C20 0.109(6) 0.118(6) 0.168(9) -0.048(6) 0.021(6) -0.033(5)
C19 0.124(6) 0.108(5) 0.128(7) -0.038(5) -0.056(6) 0.037(5)
C8 0.123(7) 0.174(9) 0.144(9) 0.001(7) -0.046(7) 0.060(7)
C67 0.216(12) 0.125(7) 0.111(7) -0.016(6) -0.001(7) 0.092(7)
C10 0.151(8) 0.076(5) 0.188(10) 0.006(5) -0.057(8) 0.019(5)
C9 0.121(6) 0.102(5) 0.191(10) -0.046(6) -0.080(7) 0.030(5)
C57 0.145(8) 0.134(7) 0.129(8) -0.044(6) -0.025(6) -0.025(6)
C59 0.234(13) 0.139(8) 0.101(7) -0.029(6) 0.010(8) -0.048(8)
C69 0.182(11) 0.236(13) 0.238(14) -0.136(12) -0.119(11) 0.139(11)
C68 0.42(3) 0.059(5) 0.249(16) 0.003(7) 0.156(17) 0.033(9)
C58 0.237(15) 0.264(15) 0.154(11) -0.120(11) -0.082(11) 0.123(13)

loop_
_atom_type_symbol
_atom_type_description
_atom_type_scat_dispersion_real
_atom_type_scat_dispersion_imag
_atom_type_scat_source
C C 0.0181 0.0091 'International Tables Vol C Tables 4.2.6.8 and 6.1.1.4'
H H 0.0000 0.0000 'International Tables Vol C Tables 4.2.6.8 and 6.1.1.4'
B B 0.0090 0.0039 'International Tables Vol C Tables 4.2.6.8 and 6.1.1.4'
F F 0.0727 0.0534 'International Tables Vol C Tables 4.2.6.8 and 6.1.1.4'
N N 0.0311 0.0180 'International Tables Vol C Tables 4.2.6.8 and 6.1.1.4'
O O 0.0492 0.0322 'International Tables Vol C Tables 4.2.6.8 and 6.1.1.4'

loop_
_geom_angle_atom_site_label_1
_geom_angle_atom_site_label_2
_geom_angle_atom_site_label_3
_geom_angle
_geom_angle_site_symmetry_1
_geom_angle_site_symmetry_3
_geom_angle_publ_flag
C22 O1 C3 121.0(4) . . ?
C82 O2 C12 122.4(4) . . ?
C45 O3 C61 122.4(5) . . ?
C47 O4 C50 120.0(4) . . ?
C38 N009 C27 120.8(4) . . ?
C33 N009 C38 120.5(4) . . ?
C33 N009 C27 118.7(4) . . ?
C24 N00A C81 118.8(4) . . ?
C31 N00A C24 123.6(4) . . ?
C31 N00A C81 117.6(4) . . ?
C49 N00B C70 119.0(4) . . ?
C49 N00B C29 124.4(4) . . ?
C29 N00B C70 116.0(4) . . ?
C24 C25 C82 114.5(4) . . ?
C24 C25 B3 117.9(5) . . ?
C82 C25 B3 127.6(5) . . ?
C25 C24 N00A 120.1(4) . . ?
C23 C24 N00A 117.0(5) . . ?
C23 C24 C25 122.8(5) . . ?
O1 C22 C23 116.8(5) . . ?
O1 C22 C21 121.0(4) . . ?
C23 C22 C21 122.1(5) . . ?
C76 C81 N00A 122.9(5) . . ?
C76 C81 C80 116.7(5) . . ?
C80 C81 N00A 120.2(6) . . ?
O2 C82 C25 115.4(4) . . ?
O2 C82 C21 120.3(5) . . ?
C25 C82 C21 124.3(5) . . ?
C12 C11 B1 116.0(5) . . ?
C16 C11 C12 114.0(5) . . ?
C16 C11 B1 130.0(5) . . ?
O2 C12 C11 124.9(5) . . ?
O2 C12 C13 113.3(4) . . ?
C13 C12 C11 121.8(5) . . ?
N009 C38 C39 119.6(5) . . ?
C43 C38 N009 118.9(4) . . ?
C43 C38 C39 121.2(5) . . ?
C4 C3 O1 124.2(5) . . ?
C4 C3 C2 126.2(5) . . ?
C2 C3 O1 109.6(5) . . ?
O3 C45 C44 115.0(5) . . ?
C46 C45 O3 118.8(5) . . ?
C46 C45 C44 126.2(5) . . ?
C24 C23 H23 120.3 . . ?
C22 C23 C24 119.4(5) . . ?
C22 C23 H23 120.3 . . ?
C22 C21 C82 116.2(5) . . ?
C22 C21 B1 122.5(4) . . ?
C82 C21 B1 121.3(5) . . ?
N009 C33 C32 121.5(4) . . ?
C34 C33 N009 118.8(4) . . ?
C34 C33 C32 119.7(4) . . ?
C39 C40 H40 118.9 . . ?
C41 C40 H40 118.9 . . ?
C41 C40 C39 122.3(5) . . ?
C38 C39 C40 115.0(6) . . ?
C38 C39 B4 118.5(5) . . ?
C40 C39 B4 125.8(5) . . ?
F001 C76 C77 119.0(7) . . ?
C81 C76 F001 118.1(5) . . ?
C81 C76 C77 122.9(6) . . ?
C31 C30 H30 121.1 . . ?
C29 C30 H30 121.1 . . ?
C29 C30 C31 117.9(5) . . ?
C38 C43 H43 118.3 . . ?
C38 C43 C42 123.3(5) . . ?
C42 C43 H43 118.3 . . ?
C27 C26 C31 117.7(5) . . ?
C27 C26 B3 122.0(5) . . ?
C31 C26 B3 120.3(4) . . ?
C12 C13 H13 119.4 . . ?
C12 C13 C14 121.3(5) . . ?
C14 C13 H13 119.4 . . ?
C71 C70 N00B 120.0(5) . . ?
C75 C70 N00B 123.2(6) . . ?
C75 C70 C71 116.6(5) . . ?
F002 C80 C81 117.2(5) . . ?
F002 C80 C79 120.8(6) . . ?
C79 C80 C81 121.9(7) . . ?
N009 C27 C28 115.5(4) . . ?
C26 C27 N009 119.5(4) . . ?
C26 C27 C28 124.9(5) . . ?
C3 C4 C5 113.6(5) . . ?
C3 C4 B1 118.1(5) . . ?
C5 C4 B1 128.2(6) . . ?
N00A C31 C30 117.5(5) . . ?
N00A C31 C26 120.9(4) . . ?
C26 C31 C30 121.5(4) . . ?
N00B C49 C44 121.3(5) . . ?
N00B C49 C48 117.1(5) . . ?
C44 C49 C48 121.6(5) . . ?
C40 C41 H41 119.3 . . ?
C40 C41 C42 121.5(5) . . ?
C42 C41 H41 119.3 . . ?
C30 C29 N00B 118.3(5) . . ?
C30 C29 C28 124.2(4) . . ?
C28 C29 N00B 117.4(4) . . ?
C43 C42 C41 116.7(6) . . ?
C43 C42 H42 121.6 . . ?
C41 C42 H42 121.6 . . ?
C33 C32 B3 115.8(4) . . ?
C37 C32 C33 116.1(5) . . ?
C37 C32 B3 127.3(5) . . ?
C61 C60 C65 114.5(5) . . ?
C61 C60 B5 118.3(5) . . ?
C65 C60 B5 127.1(6) . . ?
C45 C44 C49 115.0(5) . . ?
C45 C44 B4 127.9(5) . . ?
C49 C44 B4 117.1(5) . . ?
C45 C46 C47 116.2(5) . . ?
C45 C46 B5 125.5(5) . . ?
C47 C46 B5 118.3(6) . . ?
C11 C16 H16 117.6 . . ?
C15 C16 C11 124.8(5) . . ?
C15 C16 H16 117.6 . . ?
C2 C1 C7 118.7(5) . . ?
C6 C1 C2 118.6(5) . . ?
C6 C1 C7 122.7(5) . . ?
C27 C28 B4 123.5(5) . . ?
C29 C28 C27 113.6(4) . . ?
C29 C28 B4 122.8(5) . . ?
C3 C2 C1 116.7(6) . . ?
C3 C2 H2 121.7 . . ?
C1 C2 H2 121.7 . . ?
F006 C71 C70 117.5(5) . . ?
F006 C71 C72 119.4(6) . . ?
C72 C71 C70 123.0(6) . . ?
C32 C37 H37 118.5 . . ?
C36 C37 C32 123.0(5) . . ?
C36 C37 H37 118.5 . . ?
C13 C14 C15 117.6(5) . . ?
C13 C14 C17 121.7(5) . . ?
C15 C14 C17 120.6(5) . . ?
C60 C61 O3 123.6(5) . . ?
C62 C61 O3 110.9(5) . . ?
C62 C61 C60 125.4(5) . . ?
C4 C5 H5 118.2 . . ?
C6 C5 C4 123.7(6) . . ?
C6 C5 H5 118.2 . . ?
C33 C34 H34 119.4 . . ?
C35 C34 C33 121.2(5) . . ?
C35 C34 H34 119.4 . . ?
O4 C47 C46 122.9(5) . . ?
C48 C47 O4 113.4(5) . . ?
C48 C47 C46 123.6(6) . . ?
C1 C7 C10 108.7(5) . . ?
C8 C7 C1 111.2(6) . . ?
C8 C7 C10 109.2(8) . . ?
C8 C7 C9 106.8(7) . . ?
C9 C7 C1 112.8(5) . . ?
C9 C7 C10 107.9(7) . . ?
C50 C51 C52 115.0(6) . . ?
C50 C51 B5 117.0(5) . . ?
C52 C51 B5 127.9(6) . . ?
C1 C6 C5 121.2(5) . . ?
C1 C6 H6 119.4 . . ?
C5 C6 H6 119.4 . . ?
C79 C78 H78 119.6 . . ?
C79 C78 C77 120.8(6) . . ?
C77 C78 H78 119.6 . . ?
C34 C35 H35 120.7 . . ?
C36 C35 C34 118.7(5) . . ?
C36 C35 H35 120.7 . . ?
C16 C15 C14 120.5(5) . . ?
C16 C15 H15 119.8 . . ?
C14 C15 H15 119.8 . . ?
C37 C36 C35 121.2(5) . . ?
C37 C36 H36 119.4 . . ?
C35 C36 H36 119.4 . . ?
C49 C48 H48 121.3 . . ?
C47 C48 C49 117.4(5) . . ?
C47 C48 H48 121.3 . . ?
C61 C62 H62 120.3 . . ?
C61 C62 C63 119.4(6) . . ?
C63 C62 H62 120.3 . . ?
C80 C79 C78 118.9(7) . . ?
C80 C79 H79 120.6 . . ?
C78 C79 H79 120.6 . . ?
C14 C17 C20 105.2(6) . . ?
C14 C17 C19 113.8(6) . . ?
C18 C17 C14 112.2(5) . . ?
C18 C17 C20 109.5(6) . . ?
C18 C17 C19 106.6(6) . . ?
C20 C17 C19 109.5(7) . . ?
C51 C50 O4 124.8(6) . . ?
C51 C50 C55 124.9(6) . . ?
C55 C50 O4 110.3(5) . . ?
F008 C75 C70 117.2(6) . . ?
F008 C75 C74 120.0(7) . . ?
C70 C75 C74 122.8(8) . . ?
C62 C63 C66 121.9(6) . . ?
C64 C63 C62 116.8(6) . . ?
C64 C63 C66 121.2(6) . . ?
C17 C18 H18A 109.5 . . ?
C17 C18 H18B 109.5 . . ?
C17 C18 H18C 109.5 . . ?
H18A C18 H18B 109.5 . . ?
H18A C18 H18C 109.5 . . ?
H18B C18 H18C 109.5 . . ?
C60 C65 H65 119.1 . . ?
C60 C65 C64 121.9(6) . . ?
C64 C65 H65 119.1 . . ?
C76 C77 H77 120.6 . . ?
C78 C77 C76 118.8(7) . . ?
C78 C77 H77 120.6 . . ?
C51 C52 H52 119.5 . . ?
C53 C52 C51 121.0(7) . . ?
C53 C52 H52 119.5 . . ?
C71 C72 H72 121.2 . . ?
C71 C72 C73 117.5(7) . . ?
C73 C72 H72 121.2 . . ?
C63 C64 C65 121.8(6) . . ?
C63 C64 H64 119.1 . . ?
C65 C64 H64 119.1 . . ?
C55 C54 C53 115.3(7) . . ?
C55 C54 C56 123.1(7) . . ?
C53 C54 C56 121.6(6) . . ?
C50 C55 C54 120.0(6) . . ?
C50 C55 H55 120.0 . . ?
C54 C55 H55 120.0 . . ?
C52 C53 C54 123.8(7) . . ?
C52 C53 H53 118.1 . . ?
C54 C53 H53 118.1 . . ?
C63 C66 C67 110.8(6) . . ?
C63 C66 C68 109.9(8) . . ?
C69 C66 C63 111.9(6) . . ?
C69 C66 C67 109.6(10) . . ?
C69 C66 C68 110.3(11) . . ?
C68 C66 C67 104.2(9) . . ?
C11 B1 C21 115.0(4) . . ?
C11 B1 C4 132.0(5) . . ?
C21 B1 C4 113.0(5) . . ?
C26 B3 C25 115.6(5) . . ?
C26 B3 C32 114.2(5) . . ?
C32 B3 C25 129.7(5) . . ?
C54 C56 C57 111.3(8) . . ?
C54 C56 C59 108.3(7) . . ?
C57 C56 C59 105.9(8) . . ?
C58 C56 C54 113.4(7) . . ?
C58 C56 C57 112.4(9) . . ?
C58 C56 C59 104.9(11) . . ?
C72 C73 H73 118.8 . . ?
C74 C73 C72 122.3(7) . . ?
C74 C73 H73 118.8 . . ?
C39 B4 C44 131.9(5) . . ?
C28 B4 C39 113.4(5) . . ?
C28 B4 C44 114.5(5) . . ?
C75 C74 H74 121.1 . . ?
C73 C74 C75 117.7(8) . . ?
C73 C74 H74 121.1 . . ?
C46 B5 C60 111.4(5) . . ?
C51 B5 C60 132.3(5) . . ?
C51 B5 C46 116.3(5) . . ?
C17 C20 H20A 109.5 . . ?
C17 C20 H20B 109.5 . . ?
C17 C20 H20C 109.5 . . ?
H20A C20 H20B 109.5 . . ?
H20A C20 H20C 109.5 . . ?
H20B C20 H20C 109.5 . . ?
C17 C19 H19A 109.5 . . ?
C17 C19 H19B 109.5 . . ?
C17 C19 H19C 109.5 . . ?
H19A C19 H19B 109.5 . . ?
H19A C19 H19C 109.5 . . ?
H19B C19 H19C 109.5 . . ?
C7 C8 H8A 109.5 . . ?
C7 C8 H8B 109.5 . . ?
C7 C8 H8C 109.5 . . ?
H8A C8 H8B 109.5 . . ?
H8A C8 H8C 109.5 . . ?
H8B C8 H8C 109.5 . . ?
C66 C67 H67A 109.5 . . ?
C66 C67 H67B 109.5 . . ?
C66 C67 H67C 109.5 . . ?
H67A C67 H67B 109.5 . . ?
H67A C67 H67C 109.5 . . ?
H67B C67 H67C 109.5 . . ?
C7 C10 H10A 109.5 . . ?
C7 C10 H10B 109.5 . . ?
C7 C10 H10C 109.5 . . ?
H10A C10 H10B 109.5 . . ?
H10A C10 H10C 109.5 . . ?
H10B C10 H10C 109.5 . . ?
C7 C9 H9A 109.5 . . ?
C7 C9 H9B 109.5 . . ?
C7 C9 H9C 109.5 . . ?
H9A C9 H9B 109.5 . . ?
H9A C9 H9C 109.5 . . ?
H9B C9 H9C 109.5 . . ?
C56 C57 H57A 109.5 . . ?
C56 C57 H57B 109.5 . . ?
C56 C57 H57C 109.5 . . ?
H57A C57 H57B 109.5 . . ?
H57A C57 H57C 109.5 . . ?
H57B C57 H57C 109.5 . . ?
C56 C59 H59A 109.5 . . ?
C56 C59 H59B 109.5 . . ?
C56 C59 H59C 109.5 . . ?
H59A C59 H59B 109.5 . . ?
H59A C59 H59C 109.5 . . ?
H59B C59 H59C 109.5 . . ?
C66 C69 H69A 109.5 . . ?
C66 C69 H69B 109.5 . . ?
C66 C69 H69C 109.5 . . ?
H69A C69 H69B 109.5 . . ?
H69A C69 H69C 109.5 . . ?
H69B C69 H69C 109.5 . . ?
C66 C68 H68A 109.5 . . ?
C66 C68 H68B 109.5 . . ?
C66 C68 H68C 109.5 . . ?
H68A C68 H68B 109.5 . . ?
H68A C68 H68C 109.5 . . ?
H68B C68 H68C 109.5 . . ?
C56 C58 H58A 109.5 . . ?
C56 C58 H58B 109.5 . . ?
C56 C58 H58C 109.5 . . ?
H58A C58 H58B 109.5 . . ?
H58A C58 H58C 109.5 . . ?
H58B C58 H58C 109.5 . . ?

loop_
_geom_bond_atom_site_label_1
_geom_bond_atom_site_label_2
_geom_bond_distance
_geom_bond_site_symmetry_2
_geom_bond_publ_flag
F001 C76 1.346(7) . ?
F002 C80 1.320(7) . ?
O1 C22 1.356(6) . ?
O1 C3 1.419(6) . ?
O2 C82 1.344(7) . ?
O2 C12 1.377(6) . ?
O3 C45 1.369(7) . ?
O3 C61 1.414(6) . ?
F006 C71 1.365(7) . ?
O4 C47 1.366(7) . ?
O4 C50 1.408(7) . ?
F008 C75 1.347(9) . ?
N009 C38 1.418(7) . ?
N009 C33 1.409(6) . ?
N009 C27 1.422(7) . ?
N00A C24 1.427(7) . ?
N00A C81 1.453(7) . ?
N00A C31 1.386(6) . ?
N00B C70 1.452(7) . ?
N00B C49 1.388(6) . ?
N00B C29 1.422(7) . ?
C25 C24 1.399(8) . ?
C25 C82 1.401(8) . ?
C25 B3 1.575(7) . ?
C24 C23 1.384(7) . ?
C22 C23 1.368(7) . ?
C22 C21 1.385(8) . ?
C81 C76 1.322(9) . ?
C81 C80 1.428(8) . ?
C82 C21 1.410(7) . ?
C11 C12 1.420(7) . ?
C11 C16 1.419(8) . ?
C11 B1 1.524(9) . ?
C12 C13 1.389(8) . ?
C38 C39 1.433(7) . ?
C38 C43 1.368(9) . ?
C3 C4 1.374(9) . ?
C3 C2 1.414(8) . ?
C45 C44 1.384(8) . ?
C45 C46 1.361(9) . ?
C23 H23 0.9500 . ?
C21 B1 1.530(8) . ?
C33 C32 1.446(7) . ?
C33 C34 1.397(8) . ?
C40 H40 0.9500 . ?
C40 C39 1.434(8) . ?
C40 C41 1.381(9) . ?
C39 B4 1.527(10) . ?
C76 C77 1.405(9) . ?
C30 H30 0.9500 . ?
C30 C31 1.411(7) . ?
C30 C29 1.398(7) . ?
C43 H43 0.9500 . ?
C43 C42 1.397(8) . ?
C26 C27 1.381(7) . ?
C26 C31 1.389(7) . ?
C26 B3 1.500(8) . ?
C13 H13 0.9500 . ?
C13 C14 1.391(8) . ?
C70 C71 1.384(9) . ?
C70 C75 1.349(9) . ?
C80 C79 1.367(9) . ?
C27 C28 1.433(7) . ?
C4 C5 1.392(8) . ?
C4 B1 1.549(8) . ?
C49 C44 1.424(8) . ?
C49 C48 1.434(9) . ?
C41 H41 0.9500 . ?
C41 C42 1.399(8) . ?
C29 C28 1.406(8) . ?
C42 H42 0.9500 . ?
C32 C37 1.396(7) . ?
C32 B3 1.564(8) . ?
C60 C61 1.385(9) . ?
C60 C65 1.391(8) . ?
C60 B5 1.558(9) . ?
C44 B4 1.573(9) . ?
C46 C47 1.407(8) . ?
C46 B5 1.536(8) . ?
C16 H16 0.9500 . ?
C16 C15 1.334(9) . ?
C1 C2 1.417(8) . ?
C1 C7 1.536(8) . ?
C1 C6 1.374(9) . ?
C28 B4 1.484(8) . ?
C2 H2 0.9500 . ?
C71 C72 1.366(9) . ?
C37 H37 0.9500 . ?
C37 C36 1.363(8) . ?
C14 C15 1.409(8) . ?
C14 C17 1.517(9) . ?
C61 C62 1.382(8) . ?
C5 H5 0.9500 . ?
C5 C6 1.380(8) . ?
C34 H34 0.9500 . ?
C34 C35 1.394(8) . ?
C47 C48 1.355(8) . ?
C7 C8 1.448(13) . ?
C7 C10 1.578(11) . ?
C7 C9 1.503(9) . ?
C51 C50 1.374(8) . ?
C51 C52 1.437(9) . ?
C51 B5 1.524(10) . ?
C6 H6 0.9500 . ?
C78 H78 0.9500 . ?
C78 C79 1.368(10) . ?
C78 C77 1.369(10) . ?
C35 H35 0.9500 . ?
C35 C36 1.376(8) . ?
C15 H15 0.9500 . ?
C36 H36 0.9500 . ?
C48 H48 0.9500 . ?
C62 H62 0.9500 . ?
C62 C63 1.409(8) . ?
C79 H79 0.9500 . ?
C17 C18 1.514(8) . ?
C17 C20 1.521(12) . ?
C17 C19 1.542(9) . ?
C50 C55 1.396(9) . ?
C75 C74 1.402(10) . ?
C63 C64 1.392(10) . ?
C63 C66 1.491(10) . ?
C18 H18A 0.9800 . ?
C18 H18B 0.9800 . ?
C18 H18C 0.9800 . ?
C65 H65 0.9500 . ?
C65 C64 1.410(10) . ?
C77 H77 0.9500 . ?
C52 H52 0.9500 . ?
C52 C53 1.353(11) . ?
C72 H72 0.9500 . ?
C72 C73 1.378(11) . ?
C64 H64 0.9500 . ?
C54 C55 1.410(9) . ?
C54 C53 1.426(10) . ?
C54 C56 1.462(11) . ?
C55 H55 0.9500 . ?
C53 H53 0.9500 . ?
C66 C67 1.552(12) . ?
C66 C69 1.430(12) . ?
C66 C68 1.540(16) . ?
C56 C57 1.510(10) . ?
C56 C59 1.641(14) . ?
C56 C58 1.441(14) . ?
C73 H73 0.9500 . ?
C73 C74 1.342(12) . ?
C74 H74 0.9500 . ?
C20 H20A 0.9800 . ?
C20 H20B 0.9800 . ?
C20 H20C 0.9800 . ?
C19 H19A 0.9800 . ?
C19 H19B 0.9800 . ?
C19 H19C 0.9800 . ?
C8 H8A 0.9800 . ?
C8 H8B 0.9800 . ?
C8 H8C 0.9800 . ?
C67 H67A 0.9800 . ?
C67 H67B 0.9800 . ?
C67 H67C 0.9800 . ?
C10 H10A 0.9800 . ?
C10 H10B 0.9800 . ?
C10 H10C 0.9800 . ?
C9 H9A 0.9800 . ?
C9 H9B 0.9800 . ?
C9 H9C 0.9800 . ?
C57 H57A 0.9800 . ?
C57 H57B 0.9800 . ?
C57 H57C 0.9800 . ?
C59 H59A 0.9800 . ?
C59 H59B 0.9800 . ?
C59 H59C 0.9800 . ?
C69 H69A 0.9800 . ?
C69 H69B 0.9800 . ?
C69 H69C 0.9800 . ?
C68 H68A 0.9800 . ?
C68 H68B 0.9800 . ?
C68 H68C 0.9800 . ?
C58 H58A 0.9800 . ?
C58 H58B 0.9800 . ?
C58 H58C 0.9800 . ?

loop_
_geom_torsion_atom_site_label_1
_geom_torsion_atom_site_label_2
_geom_torsion_atom_site_label_3
_geom_torsion_atom_site_label_4
_geom_torsion
_geom_torsion_site_symmetry_1
_geom_torsion_site_symmetry_2
_geom_torsion_site_symmetry_3
_geom_torsion_site_symmetry_4
_geom_torsion_publ_flag
F001 C76 C77 C78 -178.7(5) . . . . ?
F002 C80 C79 C78 -179.9(5) . . . . ?
O1 C22 C23 C24 -178.5(5) . . . . ?
O1 C22 C21 C82 179.5(5) . . . . ?
O1 C22 C21 B1 0.1(8) . . . . ?
O1 C3 C4 C5 -179.2(6) . . . . ?
O1 C3 C4 B1 -1.0(9) . . . . ?
O1 C3 C2 C1 179.0(5) . . . . ?
O2 C82 C21 C22 177.0(5) . . . . ?
O2 C82 C21 B1 -3.6(8) . . . . ?
O2 C12 C13 C14 179.9(5) . . . . ?
O3 C45 C44 C49 -178.3(5) . . . . ?
O3 C45 C44 B4 0.6(9) . . . . ?
O3 C45 C46 C47 178.1(5) . . . . ?
O3 C45 C46 B5 0.8(9) . . . . ?
O3 C61 C62 C63 179.1(5) . . . . ?
F006 C71 C72 C73 178.3(6) . . . . ?
O4 C47 C48 C49 176.9(6) . . . . ?
O4 C50 C55 C54 176.4(6) . . . . ?
F008 C75 C74 C73 -179.9(7) . . . . ?
N009 C38 C39 C40 174.1(5) . . . . ?
N009 C38 C39 B4 3.0(8) . . . . ?
N009 C38 C43 C42 -173.7(5) . . . . ?
N009 C33 C32 C37 178.4(6) . . . . ?
N009 C33 C32 B3 8.4(10) . . . . ?
N009 C33 C34 C35 -177.2(7) . . . . ?
N009 C27 C28 C29 179.2(5) . . . . ?
N009 C27 C28 B4 -4.3(9) . . . . ?
N00A C24 C23 C22 178.9(5) . . . . ?
N00A C81 C76 F001 1.9(7) . . . . ?
N00A C81 C76 C77 -178.4(5) . . . . ?
N00A C81 C80 F002 -3.4(7) . . . . ?
N00A C81 C80 C79 178.9(5) . . . . ?
N00B C70 C71 F006 -4.1(7) . . . . ?
N00B C70 C71 C72 175.5(5) . . . . ?
N00B C70 C75 F008 4.0(9) . . . . ?
N00B C70 C75 C74 -173.3(7) . . . . ?
N00B C49 C44 C45 176.6(6) . . . . ?
N00B C49 C44 B4 -2.4(9) . . . . ?
N00B C49 C48 C47 -176.1(6) . . . . ?
N00B C29 C28 C27 -176.0(5) . . . . ?
N00B C29 C28 B4 7.6(10) . . . . ?
C25 C24 C23 C22 1.2(9) . . . . ?
C25 C82 C21 C22 -3.0(8) . . . . ?
C25 C82 C21 B1 176.4(5) . . . . ?
C24 N00A C81 C76 -101.7(6) . . . . ?
C24 N00A C81 C80 83.1(6) . . . . ?
C24 N00A C31 C30 -175.9(5) . . . . ?
C24 N00A C31 C26 7.8(9) . . . . ?
C24 C25 C82 O2 -171.8(5) . . . . ?
C24 C25 C82 C21 8.2(8) . . . . ?
C24 C25 B3 C26 13.2(8) . . . . ?
C24 C25 B3 C32 -158.6(7) . . . . ?
C22 O1 C3 C4 2.1(8) . . . . ?
C22 O1 C3 C2 -177.9(5) . . . . ?
C22 C21 B1 C11 -178.5(5) . . . . ?
C22 C21 B1 C4 0.9(8) . . . . ?
C81 N00A C24 C25 176.9(5) . . . . ?
C81 N00A C24 C23 -0.8(8) . . . . ?
C81 N00A C31 C30 2.6(8) . . . . ?
C81 N00A C31 C26 -173.8(6) . . . . ?
C81 C76 C77 C78 1.5(8) . . . . ?
C81 C80 C79 C78 -2.2(8) . . . . ?
C82 O2 C12 C11 -2.2(8) . . . . ?
C82 O2 C12 C13 178.3(5) . . . . ?
C82 C25 C24 N00A 175.2(5) . . . . ?
C82 C25 C24 C23 -7.2(8) . . . . ?
C82 C25 B3 C26 -168.3(6) . . . . ?
C82 C25 B3 C32 20.0(11) . . . . ?
C82 C21 B1 C11 2.1(8) . . . . ?
C82 C21 B1 C4 -178.5(5) . . . . ?
C11 C12 C13 C14 0.4(9) . . . . ?
C11 C16 C15 C14 -1.6(10) . . . . ?
C12 O2 C82 C25 -176.4(5) . . . . ?
C12 O2 C82 C21 3.6(8) . . . . ?
C12 C11 C16 C15 1.4(9) . . . . ?
C12 C11 B1 C21 -0.7(7) . . . . ?
C12 C11 B1 C4 -179.9(6) . . . . ?
C12 C13 C14 C15 -0.4(9) . . . . ?
C12 C13 C14 C17 -179.8(6) . . . . ?
C38 N009 C33 C32 150.1(6) . . . . ?
C38 N009 C33 C34 -31.8(9) . . . . ?
C38 N009 C27 C26 -154.2(6) . . . . ?
C38 N009 C27 C28 28.2(8) . . . . ?
C38 C39 B4 C44 -167.0(6) . . . . ?
C38 C39 B4 C28 18.2(8) . . . . ?
C38 C43 C42 C41 -1.8(9) . . . . ?
C3 O1 C22 C23 -178.5(5) . . . . ?
C3 O1 C22 C21 -1.5(8) . . . . ?
C3 C4 C5 C6 0.2(10) . . . . ?
C3 C4 B1 C11 178.8(6) . . . . ?
C3 C4 B1 C21 -0.4(8) . . . . ?
C45 O3 C61 C60 -0.4(9) . . . . ?
C45 O3 C61 C62 176.2(5) . . . . ?
C45 C44 B4 C39 20.9(12) . . . . ?
C45 C44 B4 C28 -164.4(6) . . . . ?
C45 C46 C47 O4 -177.2(6) . . . . ?
C45 C46 C47 C48 0.3(10) . . . . ?
C45 C46 B5 C60 -0.8(9) . . . . ?
C45 C46 B5 C51 178.5(6) . . . . ?
C23 C22 C21 C82 -3.7(8) . . . . ?
C23 C22 C21 B1 176.9(5) . . . . ?
C21 C22 C23 C24 4.6(9) . . . . ?
C33 N009 C38 C39 152.2(6) . . . . ?
C33 N009 C38 C43 -33.7(8) . . . . ?
C33 N009 C27 C26 25.7(8) . . . . ?
C33 N009 C27 C28 -151.9(6) . . . . ?
C33 C32 C37 C36 0.8(11) . . . . ?
C33 C32 B3 C25 -173.1(7) . . . . ?
C33 C32 B3 C26 15.1(9) . . . . ?
C33 C34 C35 C36 -3.3(11) . . . . ?
C40 C39 B4 C44 22.9(11) . . . . ?
C40 C39 B4 C28 -151.8(6) . . . . ?
C40 C41 C42 C43 2.7(8) . . . . ?
C39 C38 C43 C42 0.4(9) . . . . ?
C39 C40 C41 C42 -2.4(9) . . . . ?
C76 C81 C80 F002 -178.9(5) . . . . ?
C76 C81 C80 C79 3.4(7) . . . . ?
C30 C29 C28 C27 0.1(9) . . . . ?
C30 C29 C28 B4 -176.4(7) . . . . ?
C43 C38 C39 C40 0.1(8) . . . . ?
C43 C38 C39 B4 -171.0(6) . . . . ?
C26 C27 C28 C29 1.8(9) . . . . ?
C26 C27 C28 B4 178.3(6) . . . . ?
C13 C14 C15 C16 1.0(9) . . . . ?
C13 C14 C17 C18 -138.7(6) . . . . ?
C13 C14 C17 C20 102.3(7) . . . . ?
C13 C14 C17 C19 -17.5(9) . . . . ?
C70 N00B C49 C44 -179.8(6) . . . . ?
C70 N00B C49 C48 -3.0(8) . . . . ?
C70 N00B C29 C30 1.4(8) . . . . ?
C70 N00B C29 C28 177.7(6) . . . . ?
C70 C71 C72 C73 -1.3(9) . . . . ?
C70 C75 C74 C73 -2.6(13) . . . . ?
C80 C81 C76 F001 177.3(4) . . . . ?
C80 C81 C76 C77 -3.0(8) . . . . ?
C27 N009 C38 C39 -28.0(8) . . . . ?
C27 N009 C38 C43 146.2(6) . . . . ?
C27 N009 C33 C32 -29.8(9) . . . . ?
C27 N009 C33 C34 148.3(6) . . . . ?
C27 C26 C31 N00A -177.5(6) . . . . ?
C27 C26 C31 C30 6.3(9) . . . . ?
C27 C26 B3 C25 167.5(6) . . . . ?
C27 C26 B3 C32 -19.5(9) . . . . ?
C27 C28 B4 C39 -17.9(9) . . . . ?
C27 C28 B4 C44 166.5(6) . . . . ?
C4 C3 C2 C1 -0.9(10) . . . . ?
C4 C5 C6 C1 -0.9(11) . . . . ?
C31 N00A C24 C25 -4.6(8) . . . . ?
C31 N00A C24 C23 177.6(5) . . . . ?
C31 N00A C81 C76 79.7(7) . . . . ?
C31 N00A C81 C80 -95.5(6) . . . . ?
C31 C30 C29 N00B 177.3(6) . . . . ?
C31 C30 C29 C28 1.2(10) . . . . ?
C31 C26 C27 N009 177.7(5) . . . . ?
C31 C26 C27 C28 -5.0(9) . . . . ?
C31 C26 B3 C25 -10.6(9) . . . . ?
C31 C26 B3 C32 162.5(6) . . . . ?
C49 N00B C70 C71 90.4(6) . . . . ?
C49 N00B C70 C75 -95.5(7) . . . . ?
C49 N00B C29 C30 -169.8(6) . . . . ?
C49 N00B C29 C28 6.5(9) . . . . ?
C49 C44 B4 C39 -160.2(7) . . . . ?
C49 C44 B4 C28 14.5(9) . . . . ?
C41 C40 C39 C38 0.9(8) . . . . ?
C41 C40 C39 B4 171.3(6) . . . . ?
C29 N00B C70 C71 -81.3(7) . . . . ?
C29 N00B C70 C75 92.8(7) . . . . ?
C29 N00B C49 C44 -8.8(9) . . . . ?
C29 N00B C49 C48 167.9(6) . . . . ?
C29 C30 C31 N00A 179.1(6) . . . . ?
C29 C30 C31 C26 -4.5(9) . . . . ?
C29 C28 B4 C39 158.3(6) . . . . ?
C29 C28 B4 C44 -17.4(10) . . . . ?
C32 C33 C34 C35 0.9(11) . . . . ?
C32 C37 C36 C35 -3.2(12) . . . . ?
C60 C61 C62 C63 -4.5(10) . . . . ?
C60 C65 C64 C63 2.1(12) . . . . ?
C44 C45 C46 C47 0.5(10) . . . . ?
C44 C45 C46 B5 -176.9(6) . . . . ?
C44 C49 C48 C47 0.6(10) . . . . ?
C46 C45 C44 C49 -0.6(10) . . . . ?
C46 C45 C44 B4 178.3(6) . . . . ?
C46 C47 C48 C49 -0.8(10) . . . . ?
C16 C11 C12 O2 179.7(5) . . . . ?
C16 C11 C12 C13 -0.8(8) . . . . ?
C16 C11 B1 C21 -179.5(6) . . . . ?
C16 C11 B1 C4 1.3(11) . . . . ?
C2 C3 C4 C5 0.8(9) . . . . ?
C2 C3 C4 B1 178.9(6) . . . . ?
C2 C1 C7 C8 51.6(8) . . . . ?
C2 C1 C7 C10 -68.7(9) . . . . ?
C2 C1 C7 C9 171.6(7) . . . . ?
C2 C1 C6 C5 0.7(10) . . . . ?
C71 C70 C75 F008 178.3(6) . . . . ?
C71 C70 C75 C74 0.9(10) . . . . ?
C71 C72 C73 C74 -0.5(12) . . . . ?
C37 C32 B3 C25 18.2(12) . . . . ?
C37 C32 B3 C26 -153.6(7) . . . . ?
C61 O3 C45 C44 177.8(5) . . . . ?
C61 O3 C45 C46 -0.1(8) . . . . ?
C61 C60 C65 C64 -5.5(10) . . . . ?
C61 C60 B5 C46 0.3(8) . . . . ?
C61 C60 B5 C51 -178.9(6) . . . . ?
C61 C62 C63 C64 0.5(10) . . . . ?
C61 C62 C63 C66 -176.9(7) . . . . ?
C5 C4 B1 C11 -3.3(11) . . . . ?
C5 C4 B1 C21 177.5(6) . . . . ?
C34 C33 C32 C37 0.3(10) . . . . ?
C34 C33 C32 B3 -169.7(6) . . . . ?
C34 C35 C36 C37 4.4(11) . . . . ?
C47 O4 C50 C51 -9.3(9) . . . . ?
C47 O4 C50 C55 174.4(6) . . . . ?
C47 C46 B5 C60 -178.1(5) . . . . ?
C47 C46 B5 C51 1.2(9) . . . . ?
C7 C1 C2 C3 -179.2(6) . . . . ?
C7 C1 C6 C5 -180.0(6) . . . . ?
C51 C50 C55 C54 0.1(11) . . . . ?
C51 C52 C53 C54 1.0(12) . . . . ?
C6 C1 C2 C3 0.2(9) . . . . ?
C6 C1 C7 C8 -127.8(8) . . . . ?
C6 C1 C7 C10 111.9(7) . . . . ?
C6 C1 C7 C9 -7.7(10) . . . . ?
C15 C14 C17 C18 41.9(9) . . . . ?
C15 C14 C17 C20 -77.0(7) . . . . ?
C15 C14 C17 C19 163.1(6) . . . . ?
C48 C49 C44 C45 0.0(9) . . . . ?
C48 C49 C44 B4 -179.0(6) . . . . ?
C62 C63 C64 C65 0.5(11) . . . . ?
C62 C63 C66 C67 -23.7(11) . . . . ?
C62 C63 C66 C69 -146.3(11) . . . . ?
C62 C63 C66 C68 90.9(11) . . . . ?
C79 C78 C77 C76 -0.3(9) . . . . ?
C17 C14 C15 C16 -179.6(6) . . . . ?
C50 O4 C47 C46 3.2(9) . . . . ?
C50 O4 C47 C48 -174.5(6) . . . . ?
C50 C51 C52 C53 -2.7(10) . . . . ?
C50 C51 B5 C60 172.8(7) . . . . ?
C50 C51 B5 C46 -6.3(9) . . . . ?
C75 C70 C71 F006 -178.6(5) . . . . ?
C75 C70 C71 C72 1.1(9) . . . . ?
C65 C60 C61 O3 -177.2(6) . . . . ?
C65 C60 C61 C62 6.8(10) . . . . ?
C65 C60 B5 C46 177.4(6) . . . . ?
C65 C60 B5 C51 -1.8(11) . . . . ?
C77 C78 C79 C80 0.7(9) . . . . ?
C52 C51 C50 O4 -173.6(6) . . . . ?
C52 C51 C50 C55 2.2(10) . . . . ?
C52 C51 B5 C60 -2.4(11) . . . . ?
C52 C51 B5 C46 178.5(6) . . . . ?
C72 C73 C74 C75 2.3(13) . . . . ?
C64 C63 C66 C67 159.1(8) . . . . ?
C64 C63 C66 C69 36.5(14) . . . . ?
C64 C63 C66 C68 -86.3(11) . . . . ?
C55 C54 C53 C52 1.3(12) . . . . ?
C55 C54 C56 C57 122.2(9) . . . . ?
C55 C54 C56 C59 -121.8(9) . . . . ?
C55 C54 C56 C58 -5.8(14) . . . . ?
C53 C54 C55 C50 -1.9(11) . . . . ?
C53 C54 C56 C57 -59.5(11) . . . . ?
C53 C54 C56 C59 56.5(10) . . . . ?
C53 C54 C56 C58 172.5(11) . . . . ?
C66 C63 C64 C65 177.9(7) . . . . ?
B1 C11 C12 O2 0.7(8) . . . . ?
B1 C11 C12 C13 -179.8(5) . . . . ?
B1 C11 C16 C15 -179.7(6) . . . . ?
B1 C4 C5 C6 -177.8(6) . . . . ?
B3 C25 C24 N00A -6.1(8) . . . . ?
B3 C25 C24 C23 171.5(5) . . . . ?
B3 C25 C82 O2 9.6(8) . . . . ?
B3 C25 C82 C21 -170.4(6) . . . . ?
B3 C26 C27 N009 -0.4(9) . . . . ?
B3 C26 C27 C28 176.9(6) . . . . ?
B3 C26 C31 N00A 0.6(9) . . . . ?
B3 C26 C31 C30 -175.6(6) . . . . ?
B3 C32 C37 C36 169.5(7) . . . . ?
C56 C54 C55 C50 176.5(7) . . . . ?
C56 C54 C53 C52 -177.1(8) . . . . ?
B5 C60 C61 O3 0.3(9) . . . . ?
B5 C60 C61 C62 -175.8(6) . . . . ?
B5 C60 C65 C64 177.4(7) . . . . ?
B5 C46 C47 O4 0.4(9) . . . . ?
B5 C46 C47 C48 177.8(6) . . . . ?
B5 C51 C50 O4 10.6(9) . . . . ?
B5 C51 C50 C55 -173.7(6) . . . . ?
B5 C51 C52 C53 172.6(7) . . . . ?

loop_
_smtbx_masks_void_nr
_smtbx_masks_void_average_x
_smtbx_masks_void_average_y
_smtbx_masks_void_average_z
_smtbx_masks_void_volume
_smtbx_masks_void_count_electrons
_smtbx_masks_void_content
1 0.000 -0.367 -0.721 3046.5 711.8 ?
